data_2242921
loop_
_publ_author_name
'Noland, Wayland E.'
'Schneerer, Andrew K.'
'Raberge, Emilie J.'
'Tritch, Kenneth J.'

_publ_section_title
;
 Crystal structure of 2,3,5,6-tetrabromoterephthalodinitrile
;
_journal_coeditor_code HB7811
_journal_issue 5
_journal_name_full 'Acta Crystallographica Section E'
_journal_page_first 703
_journal_page_last 706
_journal_paper_doi 10.1107/S2056989019005486
_journal_volume 75
_journal_year 2019
_chemical_formula_iupac 'C8 Br4 N2'
_chemical_formula_moiety 'C8 Br4 N2'
_chemical_formula_sum 'C8 Br4 N2'
_chemical_formula_weight 443.74
_chemical_melting_point 603
_chemical_name_common BR4TN
_chemical_name_systematic
;
2,3,5,6-Tetrabromoterephthalonitrile
;
_space_group_crystal_system monoclinic
_space_group_IT_number 12
_space_group_name_Hall '-C 2y'
_space_group_name_H-M_alt 'C 1 2/m 1'
_symmetry_space_group_name_Hall '-C 2y'
_symmetry_space_group_name_H-M 'C 1 2/m 1'
_atom_sites_solution_primary dual
_audit_creation_method SHELXL-2018/3
_cell_angle_alpha 90
_cell_angle_beta 90.202(4)
_cell_angle_gamma 90
_cell_formula_units_Z 2
_cell_length_a 7.8500(6)
_cell_length_b 9.8330(8)
_cell_length_c 6.7540(6)
_cell_measurement_reflns_used 2993
_cell_measurement_temperature 100(2)
_cell_measurement_theta_max 30.42
_cell_measurement_theta_min 3.02
_cell_volume 521.33(7)
_computing_cell_refinement
;
SAINT (Bruker, 2012)
;
_computing_data_collection
;
APEX2 (Bruker, 2012)
;
_computing_data_reduction
;
SAINT (Bruker, 2012)
;
_computing_molecular_graphics
;
Mercury (Macrae <i>et al.</i>, 2008)
;
_computing_publication_material
;
publCIF (Westrip, 2010)
;
_computing_structure_refinement
;
<i>SHELXL2018/3</i> (Sheldrick, 2015b)
;
_computing_structure_solution
;
<i>SHELXT2014/5</i> (Sheldrick, 2015a)
;
_diffrn_ambient_temperature 100(2)
_diffrn_measured_fraction_theta_full 0.996
_diffrn_measured_fraction_theta_max 0.995
_diffrn_measurement_device_type 'Bruker VENTURE PHOTON-II area detector'
_diffrn_measurement_method '\f and \w scans'
_diffrn_radiation_type MoK\a
_diffrn_radiation_wavelength 0.71073
_diffrn_reflns_av_R_equivalents 0.0626
_diffrn_reflns_av_unetI/netI 0.0578
_diffrn_reflns_limit_h_max 9
_diffrn_reflns_limit_h_min -11
_diffrn_reflns_limit_k_max 14
_diffrn_reflns_limit_k_min -13
_diffrn_reflns_limit_l_max 9
_diffrn_reflns_limit_l_min -9
_diffrn_reflns_number 3324
_diffrn_reflns_theta_full 25.242
_diffrn_reflns_theta_max 30.560
_diffrn_reflns_theta_min 3.016
_diffrn_source micro-focus
_exptl_absorpt_coefficient_mu 15.396
_exptl_absorpt_correction_T_max 0.4935
_exptl_absorpt_correction_T_min 0.2534
_exptl_absorpt_correction_type multi-scan
_exptl_absorpt_process_details
;
(SADABS; Sheldrick, 1996)
;
_exptl_crystal_colour colourless
_exptl_crystal_density_diffrn 2.827
_exptl_crystal_description prism
_exptl_crystal_F_000 404
_exptl_crystal_size_max 0.150
_exptl_crystal_size_mid 0.060
_exptl_crystal_size_min 0.030
_refine_diff_density_max 1.085
_refine_diff_density_min -1.008
_refine_ls_extinction_coef 0.0029(10)
_refine_ls_extinction_expression Fc^*^=kFc[1+0.001xFc^2^\l^3^/sin(2\q)]^-1/4^
_refine_ls_extinction_method
;
SHELXL2018/3 (Sheldrick 2015b)
;
_refine_ls_goodness_of_fit_ref 1.042
_refine_ls_hydrogen_treatment undef
_refine_ls_matrix_type full
_refine_ls_number_parameters 38
_refine_ls_number_reflns 837
_refine_ls_number_restraints 0
_refine_ls_restrained_S_all 1.042
_refine_ls_R_factor_all 0.0324
_refine_ls_R_factor_gt 0.0286
_refine_ls_shift/su_max 0.000
_refine_ls_shift/su_mean 0.000
_refine_ls_structure_factor_coef Fsqd
_refine_ls_weighting_details 'w=1/[\s^2^(Fo^2^)+(0.0175P)^2^+0.7909P] where P=(Fo^2^+2Fc^2^)/3'
_refine_ls_weighting_scheme calc
_refine_ls_wR_factor_gt 0.0705
_refine_ls_wR_factor_ref 0.0723
_reflns_number_gt 741
_reflns_number_total 837
_reflns_threshold_expression 'I > 2\s(I)'
_cod_data_source_file hb7811sup1.cif
_cod_data_source_block I
_cod_database_code 2242921
_shelx_space_group_comment
;
The symmetry employed for this shelxl refinement is uniquely defined
by the following loop, which should always be used as a source of
symmetry information in preference to the above space-group names.
They are only intended as comments.
;
_shelx_estimated_absorpt_t_min 0.206
_shelx_estimated_absorpt_t_max 0.655

loop_
_space_group_symop_operation_xyz
'x, y, z'
'-x, y, -z'
'x+1/2, y+1/2, z'
'-x+1/2, y+1/2, -z'
'-x, -y, -z'
'x, -y, z'
'-x+1/2, -y+1/2, -z'
'x+1/2, -y+1/2, z'

loop_
_atom_site_type_symbol
_atom_site_label
_atom_site_fract_x
_atom_site_fract_y
_atom_site_fract_z
_atom_site_U_iso_or_equiv
_atom_site_adp_type
_atom_site_calc_flag
_atom_site_occupancy
Br Br1 0.40138(3) 0.78605(3) 0.77786(4) 0.01672(15) Uani d 1
N N1 0.2553(5) 0.500000 0.4857(5) 0.0219(7) Uani d 1
C C1 0.3260(5) 0.500000 0.6333(6) 0.0158(7) Uani d 1
C C2 0.4158(5) 0.500000 0.8209(6) 0.0148(7) Uani d 1
C C3 0.4576(3) 0.6237(3) 0.9090(4) 0.0142(5) Uani d 1

loop_
_atom_site_aniso_label
_atom_site_aniso_U_11
_atom_site_aniso_U_22
_atom_site_aniso_U_33
_atom_site_aniso_U_12
_atom_site_aniso_U_13
_atom_site_aniso_U_23
Br1 0.0186(2) 0.0174(2) 0.0142(2) 0.00120(9) 0.00004(12) 0.00249(9)
N1 0.0253(19) 0.0198(18) 0.0204(19) 0.000 -0.0045(15) 0.000
C1 0.0190(19) 0.0140(19) 0.0144(18) 0.000 0.0032(14) 0.000
C2 0.0125(17) 0.021(2) 0.0113(16) 0.000 0.0035(13) 0.000
C3 0.0138(12) 0.0151(14) 0.0136(13) 0.0007(9) 0.0026(10) 0.0018(10)

loop_
_atom_type_symbol
_atom_type_description
_atom_type_scat_dispersion_real
_atom_type_scat_dispersion_imag
_atom_type_scat_source
C C 0.0033 0.0016 'International Tables Vol C Tables 4.2.6.8 and 6.1.1.4'
Br Br -0.2901 2.4595 'International Tables Vol C Tables 4.2.6.8 and 6.1.1.4'
N N 0.0061 0.0033 'International Tables Vol C Tables 4.2.6.8 and 6.1.1.4'

loop_
_geom_angle_atom_site_label_1
_geom_angle_atom_site_label_2
_geom_angle_atom_site_label_3
_geom_angle_site_symmetry_1
_geom_angle_site_symmetry_3
_geom_angle
N1 C1 C2 . . 180.0(4)
C3 C2 C3 . 6_565 121.7(3)
C3 C2 C1 . . 119.17(17)
C3 C2 C1 6_565 . 119.17(17)
C2 C3 C3 . 2_657 119.17(17)
C2 C3 Br1 . . 119.1(2)
C3 C3 Br1 2_657 . 121.75(8)

loop_
_geom_bond_atom_site_label_1
_geom_bond_atom_site_label_2
_geom_bond_site_symmetry_2
_geom_bond_distance
Br1 C3 . 1.878(3)
N1 C1 . 1.139(5)
C1 C2 . 1.448(5)
C2 C3 . 1.393(3)
C2 C3 6_565 1.393(3)
C3 C3 2_657 1.395(5)

loop_
_geom_torsion_atom_site_label_1
_geom_torsion_atom_site_label_2
_geom_torsion_atom_site_label_3
_geom_torsion_atom_site_label_4
_geom_torsion_site_symmetry_1
_geom_torsion_site_symmetry_4
_geom_torsion
C3 C2 C3 C3 6_565 2_657 -0.5(6)
C1 C2 C3 C3 . 2_657 179.2(3)
C3 C2 C3 Br1 6_565 . 178.56(19)
C1 C2 C3 Br1 . . -1.7(4)

_cod_database_fobs_code 2242921
